data_4502416
loop_
_publ_author_name
'Paul, Avijit Kumar'
'Natarajan, Srinivasan'

_publ_section_title
;
 Amine-Templated Aluminoborates Exhibiting Graphite and Diamond Nets
;
_journal_issue 2
_journal_name_full 'Crystal Growth &amp; Design'
_journal_page_first 765
_journal_paper_doi 10.1021/cg901161z
_journal_volume 10
_journal_year 2010
_chemical_formula_sum 'C5 H16 Al B5 N2 O10'
_chemical_formula_weight 345.23
_chemical_name_common &#x0091;Aluminium-Borate&#x0092;
_chemical_name_systematic
;
 ?
;
_space_group_IT_number 5
_symmetry_cell_setting monoclinic
_symmetry_space_group_name_Hall 'C 2y'
_symmetry_space_group_name_H-M 'C 1 2 1'
_atom_sites_solution_hydrogens geom
_atom_sites_solution_primary direct
_atom_sites_solution_secondary difmap
_cell_angle_alpha 90.00
_cell_angle_beta 117.733(2)
_cell_angle_gamma 90.00
_cell_formula_units_Z 2
_cell_length_a 9.1093(3)
_cell_length_b 11.1484(3)
_cell_length_c 7.9463(3)
_cell_measurement_reflns_used 1300
_cell_measurement_temperature 293(2)
_cell_measurement_theta_max 25.98
_cell_measurement_theta_min 2.90
_cell_volume 714.28(4)
_computing_cell_refinement 'SAINT (Bruker, 2000)'
_computing_data_collection 'SMART (Bruker, 2000)'
_computing_data_reduction SAINT
_computing_molecular_graphics 'Ortep-3 for windows (Farrugia, 1999) and CAMERON (Watkin et al., 1993)'
_computing_publication_material 'PLATON (Spek, 2003)'
_computing_structure_refinement 'SHELXL-97 (Sheldrick, 1997)'
_computing_structure_solution 'SIR92 (Altomare et al., 1993)'
_diffrn_ambient_temperature 293(2)
_diffrn_measured_fraction_theta_full 1.000
_diffrn_measured_fraction_theta_max 1.000
_diffrn_measurement_device_type 'Bruker SMART CCD area detector'
_diffrn_measurement_method '\f and \w scans'
_diffrn_radiation_monochromator graphite
_diffrn_radiation_source 'fine-focus sealed tube'
_diffrn_radiation_type MoK\a
_diffrn_radiation_wavelength 0.71073
_diffrn_reflns_av_R_equivalents 0.0261
_diffrn_reflns_av_sigmaI/netI 0.0205
_diffrn_reflns_limit_h_max 11
_diffrn_reflns_limit_h_min -8
_diffrn_reflns_limit_k_max 13
_diffrn_reflns_limit_k_min -11
_diffrn_reflns_limit_l_max 9
_diffrn_reflns_limit_l_min -9
_diffrn_reflns_number 6076
_diffrn_reflns_theta_full 25.98
_diffrn_reflns_theta_max 25.98
_diffrn_reflns_theta_min 2.90
_exptl_absorpt_coefficient_mu 0.194
_exptl_absorpt_correction_T_max 0.9846
_exptl_absorpt_correction_T_min 0.9752
_exptl_absorpt_correction_type multi-scan
_exptl_absorpt_process_details '(SADABS; Sheldrick, 1996)'
_exptl_crystal_colour colorless
_exptl_crystal_density_diffrn 1.605
_exptl_crystal_density_method 'not measured'
_exptl_crystal_description Block-like
_exptl_crystal_F_000 356
_exptl_crystal_size_max 0.13
_exptl_crystal_size_mid 0.09
_exptl_crystal_size_min 0.08
_refine_diff_density_max 0.372
_refine_diff_density_min -0.378
_refine_diff_density_rms 0.063
_refine_ls_abs_structure_details 'Flack H D (1983), Acta Cryst. A39, 876-881'
_refine_ls_abs_structure_Flack -0.1(3)
_refine_ls_extinction_method none
_refine_ls_goodness_of_fit_ref 1.062
_refine_ls_hydrogen_treatment constr
_refine_ls_matrix_type full
_refine_ls_number_parameters 106
_refine_ls_number_reflns 1300
_refine_ls_number_restraints 1
_refine_ls_restrained_S_all 1.061
_refine_ls_R_factor_all 0.0408
_refine_ls_R_factor_gt 0.0394
_refine_ls_shift/su_max 0.000
_refine_ls_shift/su_mean 0.000
_refine_ls_structure_factor_coef Fsqd
_refine_ls_weighting_details 'calc w=1/[\s^2^(Fo^2^)+(0.0601P)^2^+1.4551P] where P=(Fo^2^+2Fc^2^)/3'
_refine_ls_weighting_scheme calc
_refine_ls_wR_factor_gt 0.1106
_refine_ls_wR_factor_ref 0.1115
_reflns_number_gt 1264
_reflns_number_total 1300
_reflns_threshold_expression >2sigma(I)
_cod_data_source_file cg901161z_si_001.cif
_cod_data_source_block Compound(III)
_cod_depositor_comments
;
The following automatic conversions were performed:

'_symmetry_cell_setting' value 'Monoclinic' changed to 'monoclinic'
according to /home/saulius/struct/CIF-dictionaries/cif_core.dic
dictionary named 'cif_core.dic' version 2.4.2 from 2011-04-26.

Automatic conversion script
Id: cif_fix_values 1715 2011-07-08 13:25:40Z adriana 
;
_cod_original_sg_symbol_H-M C2
_cod_database_code 4502416

loop_
_symmetry_equiv_pos_as_xyz
'x, y, z'
'-x, y, -z'
'x+1/2, y+1/2, z'
'-x+1/2, y+1/2, -z'

loop_
_atom_site_label
_atom_site_type_symbol
_atom_site_fract_x
_atom_site_fract_y
_atom_site_fract_z
_atom_site_U_iso_or_equiv
_atom_site_adp_type
_atom_site_occupancy
_atom_site_symmetry_multiplicity
_atom_site_calc_flag
_atom_site_refinement_flags
Al1 Al 0.0000 0.27075(11) 0.0000 0.0177(3) Uani 1 2 d S
O1 O 0.0524(3) 0.3603(2) 0.1985(3) 0.0267(5) Uani 1 1 d .
O2 O 0.1652(3) 0.1788(2) 0.0325(3) 0.0339(6) Uani 1 1 d .
O3 O 0.3762(3) 0.15929(19) 0.3523(3) 0.0215(5) Uani 1 1 d .
O4 O -0.1502(3) 0.5165(2) 0.1159(3) 0.0289(5) Uani 1 1 d .
O5 O 0.0842(3) 0.5068(2) 0.4203(3) 0.0275(5) Uani 1 1 d .
B1 B -0.0054(4) 0.4590(3) 0.2422(5) 0.0205(7) Uani 1 1 d .
B2 B 0.2934(4) 0.1195(3) 0.1655(5) 0.0209(7) Uani 1 1 d .
B3 B 0.0000 0.5845(5) 0.5000 0.0208(10) Uani 1 2 d S
C1 C 0.3464(4) 0.3507(3) 0.5885(4) 0.0259(7) Uani 1 1 d .
H1A H 0.3532 0.2918 0.5026 0.031 Uiso 1 1 calc R
H1B H 0.2490 0.3997 0.5162 0.031 Uiso 1 1 calc R
C2 C 0.4943(5) 0.4274(4) 0.6610(7) 0.0584(14) Uani 1 1 d .
H2A H 0.5929 0.3780 0.7223 0.070 Uiso 1 1 calc R
H2B H 0.4932 0.4822 0.7553 0.070 Uiso 1 1 calc R
C3 C 0.5000 0.4994(7) 0.5000 0.077(3) Uani 1 2 d S
H3A H 0.4032 0.5510 0.4449 0.092 Uiso 0.50 1 calc PR
H3B H 0.5968 0.5510 0.5551 0.092 Uiso 0.50 1 calc PR
N1 N 0.3258(6) 0.2869(5) 0.7417(6) 0.0820(16) Uani 1 1 d .
H1C H 0.2348 0.2418 0.6896 0.123 Uiso 1 1 calc R
H1D H 0.3167 0.3404 0.8194 0.123 Uiso 1 1 calc R
H1E H 0.4137 0.2405 0.8072 0.123 Uiso 1 1 calc R

loop_
_atom_site_aniso_label
_atom_site_aniso_U_11
_atom_site_aniso_U_22
_atom_site_aniso_U_33
_atom_site_aniso_U_23
_atom_site_aniso_U_13
_atom_site_aniso_U_12
Al1 0.0164(6) 0.0154(6) 0.0154(5) 0.000 0.0024(4) 0.000
O1 0.0256(11) 0.0218(12) 0.0235(10) -0.0068(9) 0.0038(9) 0.0052(9)
O2 0.0309(13) 0.0394(15) 0.0206(11) 0.0000(10) 0.0029(10) 0.0193(11)
O3 0.0262(11) 0.0186(11) 0.0168(10) 0.0020(8) 0.0076(9) 0.0036(9)
O4 0.0247(11) 0.0298(13) 0.0201(10) -0.0059(10) 0.0003(8) 0.0063(10)
O5 0.0241(11) 0.0307(12) 0.0184(10) -0.0062(10) 0.0021(9) 0.0098(10)
B1 0.0174(15) 0.0177(17) 0.0221(16) -0.0012(13) 0.0057(13) 0.0023(12)
B2 0.0215(16) 0.0182(16) 0.0218(17) 0.0013(14) 0.0092(14) 0.0012(14)
B3 0.024(2) 0.016(3) 0.021(2) 0.000 0.009(2) 0.000
C1 0.0205(15) 0.0220(17) 0.0217(14) -0.0039(12) -0.0014(12) 0.0108(13)
C2 0.035(2) 0.042(2) 0.078(3) -0.029(2) 0.010(2) 0.0036(19)
C3 0.037(3) 0.029(3) 0.144(8) 0.000 0.026(4) 0.000
N1 0.099(3) 0.090(4) 0.061(3) 0.016(3) 0.041(2) 0.049(3)

loop_
_atom_type_symbol
_atom_type_description
_atom_type_scat_dispersion_real
_atom_type_scat_dispersion_imag
_atom_type_scat_source
C C 0.0033 0.0016 'International Tables Vol C Tables 4.2.6.8 and 6.1.1.4'
H H 0.0000 0.0000 'International Tables Vol C Tables 4.2.6.8 and 6.1.1.4'
N N 0.0061 0.0033 'International Tables Vol C Tables 4.2.6.8 and 6.1.1.4'
O O 0.0106 0.0060 'International Tables Vol C Tables 4.2.6.8 and 6.1.1.4'
Al Al 0.0645 0.0514 'International Tables Vol C Tables 4.2.6.8 and 6.1.1.4'
B B 0.0013 0.0007 'International Tables Vol C Tables 4.2.6.8 and 6.1.1.4'

loop_
_geom_angle_atom_site_label_1
_geom_angle_atom_site_label_2
_geom_angle_atom_site_label_3
_geom_angle
_geom_angle_site_symmetry_1
_geom_angle_site_symmetry_3
O1 Al1 O1 109.74(16) . 2
O1 Al1 O2 109.12(11) . 2
O1 Al1 O2 110.57(10) 2 2
O1 Al1 O2 110.57(10) . .
O1 Al1 O2 109.12(11) 2 .
O2 Al1 O2 107.70(19) 2 .
B1 O1 Al1 137.4(2) . .
B2 O2 Al1 142.3(2) . .
B2 O3 B3 120.7(3) . 3_545
B2 O4 B1 122.0(2) 3_455 .
B1 O5 B3 119.4(2) . .
O1 B1 O5 118.2(3) . .
O1 B1 O4 123.4(3) . .
O5 B1 O4 118.4(3) . .
O2 B2 O4 119.3(3) . 3_545
O2 B2 O3 122.0(3) . .
O4 B2 O3 118.7(3) 3_545 .
O3 B3 O3 110.0(4) 4_556 3_455
O3 B3 O5 110.58(11) 4_556 2_556
O3 B3 O5 108.62(12) 3_455 2_556
O3 B3 O5 108.62(12) 4_556 .
O3 B3 O5 110.58(11) 3_455 .
O5 B3 O5 108.4(4) 2_556 .
C2 C1 N1 113.4(3) . .
C2 C1 H1A 108.9 . .
N1 C1 H1A 108.9 . .
C2 C1 H1B 108.9 . .
N1 C1 H1B 108.9 . .
H1A C1 H1B 107.7 . .
C1 C2 C3 111.0(4) . .
C1 C2 H2A 109.4 . .
C3 C2 H2A 109.4 . .
C1 C2 H2B 109.4 . .
C3 C2 H2B 109.4 . .
H2A C2 H2B 108.0 . .
C2 C3 C2 116.8(6) 2_656 .
C2 C3 H3A 108.1 2_656 .
C2 C3 H3A 108.1 . .
C2 C3 H3B 108.1 2_656 .
C2 C3 H3B 108.1 . .
H3A C3 H3B 107.3 . .
C1 N1 H1C 109.5 . .
C1 N1 H1D 109.5 . .
H1C N1 H1D 109.5 . .
C1 N1 H1E 109.5 . .
H1C N1 H1E 109.5 . .
H1D N1 H1E 109.5 . .

loop_
_geom_bond_atom_site_label_1
_geom_bond_atom_site_label_2
_geom_bond_distance
_geom_bond_site_symmetry_2
Al1 O1 1.735(2) .
Al1 O1 1.735(2) 2
Al1 O2 1.738(2) 2
Al1 O2 1.738(2) .
O1 B1 1.333(4) .
O2 B2 1.330(4) .
O3 B2 1.388(4) .
O3 B3 1.454(4) 3_545
O4 B2 1.387(4) 3_455
O4 B1 1.388(4) .
O5 B1 1.370(4) .
O5 B3 1.480(4) .
B2 O4 1.387(4) 3_545
B3 O3 1.454(4) 4_556
B3 O3 1.454(4) 3_455
B3 O5 1.480(4) 2_556
C1 C2 1.468(5) .
C1 N1 1.495(6) .
C1 H1A 0.9700 .
C1 H1B 0.9700 .
C2 C3 1.531(7) .
C2 H2A 0.9700 .
C2 H2B 0.9700 .
C3 C2 1.531(7) 2_656
C3 H3A 0.9700 .
C3 H3B 0.9700 .
N1 H1C 0.8900 .
N1 H1D 0.8900 .
N1 H1E 0.8900 .
